data_4064047
loop_
_publ_author_name
'Albertin, Gabriele'
'Antoniutti, Stefano'
'Castro, Jes\'us'

_publ_section_title
;
 Preparation of Half-Sandwich Alkoxycarbene Complexes of Osmium(II)
;
_journal_issue 6
_journal_name_full Organometallics
_journal_page_first 1558
_journal_paper_doi 10.1021/om101105s
_journal_volume 30
_journal_year 2011
_chemical_formula_sum 'C52 H56 B O3 Os P'
_chemical_formula_weight 960.95
_chemical_name_systematic
; 
 ? 
;
_space_group_IT_number 14
_symmetry_cell_setting monoclinic
_symmetry_space_group_name_Hall '-P 2ybc'
_symmetry_space_group_name_H-M 'P 1 21/c 1'
_atom_sites_solution_hydrogens geom
_atom_sites_solution_primary direct
_atom_sites_solution_secondary difmap
_audit_creation_method SHELXL-97
_cell_angle_alpha 90.00
_cell_angle_beta 94.385(2)
_cell_angle_gamma 90.00
_cell_formula_units_Z 4
_cell_length_a 13.5866(10)
_cell_length_b 13.5816(11)
_cell_length_c 24.7454(18)
_cell_measurement_reflns_used 5095
_cell_measurement_temperature 293(2)
_cell_measurement_theta_max 22.56
_cell_measurement_theta_min 2.23
_cell_volume 4552.8(6)
_computing_cell_refinement 'Bruker SMART'
_computing_data_collection 'Bruker SMART'
_computing_data_reduction 'Bruker SAINT'
_computing_structure_refinement 'SHELXL-97 (Sheldrick, 1997)'
_computing_structure_solution 'SHELXS-97 (Sheldrick, 1990)'
_diffrn_ambient_temperature 293(2)
_diffrn_measured_fraction_theta_full 0.989
_diffrn_measured_fraction_theta_max 0.989
_diffrn_measurement_device_type 'CCD area detector'
_diffrn_measurement_method 'phi and omega scans'
_diffrn_radiation_monochromator graphite
_diffrn_radiation_source 'sealed tube'
_diffrn_radiation_type MoK\a
_diffrn_radiation_wavelength 0.71073
_diffrn_reflns_av_R_equivalents 0.0499
_diffrn_reflns_av_sigmaI/netI 0.0611
_diffrn_reflns_limit_h_max 16
_diffrn_reflns_limit_h_min -15
_diffrn_reflns_limit_k_max 13
_diffrn_reflns_limit_k_min -16
_diffrn_reflns_limit_l_max 29
_diffrn_reflns_limit_l_min -24
_diffrn_reflns_number 23320
_diffrn_reflns_theta_full 25.03
_diffrn_reflns_theta_max 25.03
_diffrn_reflns_theta_min 1.65
_exptl_absorpt_coefficient_mu 2.877
_exptl_absorpt_correction_T_max 1.000
_exptl_absorpt_correction_T_min 0.810
_exptl_absorpt_correction_type multi-scan
_exptl_crystal_colour pale
_exptl_crystal_density_diffrn 1.402
_exptl_crystal_density_method 'not measured'
_exptl_crystal_description prism
_exptl_crystal_F_000 1952
_exptl_crystal_size_max 0.26
_exptl_crystal_size_mid 0.18
_exptl_crystal_size_min 0.10
_refine_diff_density_max 0.714
_refine_diff_density_min -0.622
_refine_diff_density_rms 0.095
_refine_ls_extinction_method none
_refine_ls_goodness_of_fit_ref 1.008
_refine_ls_hydrogen_treatment mixed
_refine_ls_matrix_type full
_refine_ls_number_parameters 528
_refine_ls_number_reflns 7957
_refine_ls_number_restraints 0
_refine_ls_restrained_S_all 1.008
_refine_ls_R_factor_all 0.0818
_refine_ls_R_factor_gt 0.0375
_refine_ls_shift/su_max 0.001
_refine_ls_shift/su_mean 0.000
_refine_ls_structure_factor_coef Fsqd
_refine_ls_weighting_details 'calc w=1/[\s^2^(Fo^2^)+(0.0383P)^2^+8.9578P] where P=(Fo^2^+2Fc^2^)/3'
_refine_ls_weighting_scheme calc
_refine_ls_wR_factor_gt 0.0817
_refine_ls_wR_factor_ref 0.1074
_reflns_number_gt 5091
_reflns_number_total 7957
_reflns_threshold_expression >2sigma(I)
_cod_data_source_file om101105s_si_001.cif
_cod_data_source_block 8c_md
_cod_depositor_comments
;
The following automatic conversions were performed:

'_symmetry_cell_setting' value 'Monoclinic' changed to 'monoclinic'
according to /home/saulius/struct/CIF-dictionaries/cif_core.dic
dictionary named 'cif_core.dic' version 2.4.1 from 2010-06-29.

Automatic conversion script
Id: cif_fix_values 1715 2011-07-08 13:25:40Z adriana 
;
_cod_original_sg_symbol_H-M 'P2(1)/c  '
_cod_database_code 4064047

loop_
_symmetry_equiv_pos_as_xyz
'x, y, z'
'-x, y+1/2, -z+1/2'
'-x, -y, -z'
'x, -y-1/2, z-1/2'

loop_
_atom_site_label
_atom_site_type_symbol
_atom_site_fract_x
_atom_site_fract_y
_atom_site_fract_z
_atom_site_U_iso_or_equiv
_atom_site_adp_type
_atom_site_occupancy
_atom_site_symmetry_multiplicity
_atom_site_calc_flag
_atom_site_refinement_flags
Os Os 0.784287(19) 0.92274(2) 0.092558(10) 0.05100(11) Uani 1 1 d .
C0 C 0.8490(6) 0.9484(6) 0.0303(3) 0.073(2) Uani 1 1 d .
O1 O 0.8911(5) 0.9627(5) -0.0068(2) 0.105(2) Uani 1 1 d .
C21 C 0.6627(5) 0.8660(6) 0.0397(3) 0.063(2) Uani 1 1 d .
H21A H 0.6041 0.8647 0.0598 0.076 Uiso 1 1 calc R
H21B H 0.6502 0.9115 0.0097 0.076 Uiso 1 1 calc R
C22 C 0.6776(5) 0.7654(6) 0.0170(3) 0.0579(18) Uani 1 1 d .
C23 C 0.6338(6) 0.6825(7) 0.0387(3) 0.083(3) Uani 1 1 d .
H23 H 0.5958 0.6901 0.0682 0.100 Uiso 1 1 calc R
C24 C 0.6457(8) 0.5891(8) 0.0172(4) 0.100(3) Uani 1 1 d .
H24 H 0.6149 0.5351 0.0318 0.120 Uiso 1 1 calc R
C25 C 0.7026(8) 0.5769(8) -0.0250(5) 0.100(3) Uani 1 1 d .
H25 H 0.7116 0.5143 -0.0390 0.120 Uiso 1 1 calc R
C26 C 0.7472(8) 0.6570(8) -0.0474(4) 0.101(3) Uani 1 1 d .
H26 H 0.7853 0.6486 -0.0767 0.121 Uiso 1 1 calc R
C27 C 0.7349(6) 0.7484(7) -0.0261(3) 0.077(2) Uani 1 1 d .
H27 H 0.7662 0.8016 -0.0410 0.093 Uiso 1 1 calc R
C1 C 0.7422(5) 0.8872(5) 0.1811(2) 0.0509(17) Uani 1 1 d .
C2 C 0.8261(5) 0.9519(6) 0.1820(3) 0.0590(19) Uani 1 1 d .
H2 H 0.8225 1.0138 0.1978 0.071 Uiso 1 1 calc R
C3 C 0.9142(5) 0.9230(6) 0.1592(3) 0.065(2) Uani 1 1 d .
H3 H 0.9698 0.9629 0.1633 0.078 Uiso 1 1 calc R
C4 C 0.9175(6) 0.8326(7) 0.1299(3) 0.076(2) Uani 1 1 d .
C5 C 0.8337(6) 0.7718(6) 0.1260(3) 0.067(2) Uani 1 1 d .
H5 H 0.8332 0.7139 0.1059 0.080 Uiso 1 1 calc R
C6 C 0.7510(5) 0.7996(5) 0.1527(3) 0.0595(19) Uani 1 1 d .
H6 H 0.6978 0.7563 0.1513 0.071 Uiso 1 1 calc R
C7 C 0.6580(5) 0.9139(6) 0.2144(3) 0.0636(19) Uani 1 1 d .
H7 H 0.6529 0.9858 0.2152 0.076 Uiso 1 1 calc R
C8 C 0.6804(7) 0.8784(7) 0.2718(3) 0.100(3) Uani 1 1 d .
H8A H 0.6290 0.8995 0.2937 0.149 Uiso 1 1 calc R
H8B H 0.7424 0.9053 0.2861 0.149 Uiso 1 1 calc R
H8C H 0.6841 0.8078 0.2721 0.149 Uiso 1 1 calc R
C9 C 0.5577(6) 0.8726(8) 0.1913(4) 0.109(3) Uani 1 1 d .
H9A H 0.5583 0.8021 0.1943 0.164 Uiso 1 1 calc R
H9B H 0.5465 0.8910 0.1539 0.164 Uiso 1 1 calc R
H9C H 0.5060 0.8989 0.2114 0.164 Uiso 1 1 calc R
C10 C 1.0142(6) 0.8052(8) 0.1059(4) 0.112(4) Uani 1 1 d .
H10A H 1.0500 0.7591 0.1294 0.168 Uiso 1 1 calc R
H10B H 1.0533 0.8633 0.1024 0.168 Uiso 1 1 calc R
H10C H 1.0001 0.7758 0.0709 0.168 Uiso 1 1 calc R
O11 O 0.7755(4) 1.1651(4) 0.10276(19) 0.0729(14) Uani 1 1 d .
O12 O 0.6873(4) 1.0938(4) 0.01658(17) 0.0656(13) Uani 1 1 d .
P1 P 0.71260(13) 1.07370(15) 0.07939(7) 0.0542(4) Uani 1 1 d .
C11 C 0.5998(5) 1.0985(5) 0.1108(3) 0.0523(17) Uani 1 1 d .
C12 C 0.5125(6) 1.0611(6) 0.0880(3) 0.068(2) Uani 1 1 d .
H12 H 0.5126 1.0240 0.0564 0.081 Uiso 1 1 calc R
C13 C 0.4235(6) 1.0775(6) 0.1112(3) 0.076(2) Uani 1 1 d .
H13 H 0.3642 1.0537 0.0950 0.091 Uiso 1 1 calc R
C14 C 0.4267(7) 1.1305(7) 0.1593(4) 0.085(3) Uani 1 1 d .
H14 H 0.3690 1.1407 0.1764 0.102 Uiso 1 1 calc R
C15 C 0.5119(6) 1.1672(6) 0.1811(3) 0.077(2) Uani 1 1 d .
H15 H 0.5118 1.2043 0.2127 0.092 Uiso 1 1 calc R
C16 C 0.5992(6) 1.1518(5) 0.1585(3) 0.0617(19) Uani 1 1 d .
H16 H 0.6578 1.1768 0.1750 0.074 Uiso 1 1 calc R
C17 C 0.8776(6) 1.1813(8) 0.0964(3) 0.093(3) Uani 1 1 d .
H17A H 0.9047 1.2186 0.1276 0.112 Uiso 1 1 calc R
H17B H 0.9103 1.1178 0.0976 0.112 Uiso 1 1 calc R
C18 C 0.9031(7) 1.2306(8) 0.0494(4) 0.116(4) Uani 1 1 d .
H18A H 0.8554 1.2154 0.0199 0.174 Uiso 1 1 calc R
H18B H 0.9673 1.2095 0.0404 0.174 Uiso 1 1 calc R
H18C H 0.9038 1.3003 0.0557 0.174 Uiso 1 1 calc R
C19 C 0.6411(7) 1.1864(7) -0.0019(3) 0.093(3) Uani 1 1 d .
H19A H 0.6704 1.2407 0.0191 0.111 Uiso 1 1 calc R
H19B H 0.5711 1.1846 0.0035 0.111 Uiso 1 1 calc R
C110 C 0.6550(9) 1.2020(8) -0.0603(4) 0.134(4) Uani 1 1 d .
H11A H 0.7232 1.2158 -0.0647 0.200 Uiso 1 1 calc R
H11B H 0.6153 1.2566 -0.0736 0.200 Uiso 1 1 calc R
H11C H 0.6354 1.1438 -0.0803 0.200 Uiso 1 1 calc R
B B 0.7937(6) 0.4506(6) 0.2135(3) 0.0492(19) Uani 1 1 d .
C11B C 0.8744(5) 0.4621(5) 0.1669(3) 0.0482(16) Uani 1 1 d .
C12B C 0.9768(5) 0.4503(5) 0.1793(3) 0.0562(18) Uani 1 1 d .
H12B H 0.9989 0.4334 0.2146 0.067 Uiso 1 1 calc R
C13B C 1.0453(6) 0.4625(6) 0.1419(3) 0.071(2) Uani 1 1 d .
H13B H 1.1116 0.4509 0.1521 0.086 Uiso 1 1 calc R
C14B C 1.0185(7) 0.4907(7) 0.0911(4) 0.090(3) Uani 1 1 d .
H14B H 1.0656 0.5014 0.0663 0.108 Uiso 1 1 calc R
C15B C 0.9158(7) 0.5039(7) 0.0757(3) 0.090(3) Uani 1 1 d .
H15B H 0.8946 0.5224 0.0405 0.109 Uiso 1 1 calc R
C16B C 0.8492(5) 0.4890(6) 0.1136(3) 0.067(2) Uani 1 1 d .
H16B H 0.7826 0.4974 0.1029 0.080 Uiso 1 1 calc R
C21B C 0.7932(5) 0.3401(5) 0.2405(2) 0.0498(16) Uani 1 1 d .
C22B C 0.8664(5) 0.2699(5) 0.2399(3) 0.0552(17) Uani 1 1 d .
H22B H 0.9208 0.2826 0.2204 0.066 Uiso 1 1 calc R
C23B C 0.8624(7) 0.1809(6) 0.2675(3) 0.074(2) Uani 1 1 d .
H23B H 0.9131 0.1355 0.2650 0.089 Uiso 1 1 calc R
C24B C 0.7859(7) 0.1584(6) 0.2980(3) 0.078(2) Uani 1 1 d .
H24B H 0.7847 0.0999 0.3175 0.093 Uiso 1 1 calc R
C25B C 0.7112(6) 0.2259(7) 0.2988(3) 0.077(2) Uani 1 1 d .
H25B H 0.6575 0.2126 0.3188 0.092 Uiso 1 1 calc R
C26B C 0.7140(6) 0.3138(6) 0.2704(3) 0.068(2) Uani 1 1 d .
H26B H 0.6610 0.3570 0.2713 0.082 Uiso 1 1 calc R
C31B C 0.6845(5) 0.4751(5) 0.1866(2) 0.0484(16) Uani 1 1 d .
C32B C 0.6351(6) 0.4110(6) 0.1484(3) 0.067(2) Uani 1 1 d .
H32B H 0.6682 0.3545 0.1387 0.081 Uiso 1 1 calc R
C33B C 0.5436(6) 0.4263(7) 0.1252(3) 0.077(2) Uani 1 1 d .
H33B H 0.5154 0.3811 0.1004 0.092 Uiso 1 1 calc R
C34B C 0.4925(6) 0.5075(8) 0.1381(4) 0.083(3) Uani 1 1 d .
H34B H 0.4293 0.5177 0.1218 0.100 Uiso 1 1 calc R
C35B C 0.5307(6) 0.5715(7) 0.1729(4) 0.087(3) Uani 1 1 d .
H35B H 0.4945 0.6268 0.1814 0.104 Uiso 1 1 calc R
C36B C 0.6293(5) 0.5571(5) 0.1983(3) 0.066(2) Uani 1 1 d .
H36B H 0.6559 0.6036 0.2229 0.079 Uiso 1 1 calc R
C41B C 0.8273(4) 0.5301(5) 0.2618(2) 0.0441(15) Uani 1 1 d .
C42B C 0.8585(5) 0.6244(6) 0.2490(3) 0.0615(19) Uani 1 1 d .
H42B H 0.8660 0.6383 0.2127 0.074 Uiso 1 1 calc R
C43B C 0.8788(6) 0.6976(6) 0.2856(4) 0.081(3) Uani 1 1 d .
H43B H 0.8937 0.7606 0.2740 0.098 Uiso 1 1 calc R
C44B C 0.8770(6) 0.6775(8) 0.3405(4) 0.087(3) Uani 1 1 d .
H44B H 0.8936 0.7259 0.3661 0.104 Uiso 1 1 calc R
C45B C 0.8503(6) 0.5851(8) 0.3563(3) 0.084(3) Uani 1 1 d .
H45B H 0.8507 0.5695 0.3929 0.100 Uiso 1 1 calc R
C46B C 0.8221(5) 0.5133(6) 0.3160(3) 0.064(2) Uani 1 1 d .
H46B H 0.7992 0.4525 0.3271 0.076 Uiso 1 1 calc R

loop_
_atom_site_aniso_label
_atom_site_aniso_U_11
_atom_site_aniso_U_22
_atom_site_aniso_U_33
_atom_site_aniso_U_23
_atom_site_aniso_U_13
_atom_site_aniso_U_12
Os 0.04200(15) 0.0742(2) 0.03685(14) 0.00108(15) 0.00309(10) 0.00252(16)
C0 0.064(5) 0.107(7) 0.047(4) -0.002(4) 0.005(4) -0.002(4)
O1 0.098(5) 0.159(6) 0.065(4) -0.007(4) 0.040(3) -0.021(4)
C21 0.049(4) 0.085(6) 0.056(4) -0.007(4) -0.003(3) 0.002(4)
C22 0.051(4) 0.077(5) 0.043(4) 0.000(4) -0.012(3) 0.003(4)
C23 0.083(6) 0.107(8) 0.059(5) 0.000(5) -0.006(4) -0.027(6)
C24 0.108(8) 0.088(8) 0.099(8) 0.004(6) -0.020(6) -0.025(6)
C25 0.110(8) 0.083(7) 0.103(8) -0.021(7) -0.013(6) 0.011(7)
C26 0.117(9) 0.107(8) 0.079(6) -0.023(6) 0.022(6) 0.002(7)
C27 0.086(6) 0.088(6) 0.060(5) -0.011(5) 0.018(4) 0.000(5)
C1 0.046(4) 0.067(5) 0.039(3) 0.004(3) -0.001(3) 0.002(3)
C2 0.061(5) 0.075(5) 0.040(4) -0.003(3) 0.001(3) -0.005(4)
C3 0.045(4) 0.102(6) 0.048(4) 0.011(5) 0.001(3) -0.002(4)
C4 0.072(6) 0.102(7) 0.055(5) 0.016(5) 0.008(4) 0.039(5)
C5 0.078(6) 0.073(5) 0.049(4) -0.001(4) 0.001(4) 0.019(5)
C6 0.063(5) 0.070(5) 0.044(4) 0.007(4) -0.001(3) -0.004(4)
C7 0.061(5) 0.073(5) 0.059(4) 0.014(4) 0.018(3) 0.013(4)
C8 0.117(8) 0.123(8) 0.065(5) 0.011(5) 0.047(5) 0.011(6)
C9 0.068(6) 0.132(9) 0.133(9) 0.028(7) 0.041(6) 0.008(6)
C10 0.077(6) 0.174(11) 0.087(6) 0.018(7) 0.027(5) 0.051(7)
O11 0.065(4) 0.084(4) 0.070(3) 0.005(3) 0.003(3) -0.013(3)
O12 0.073(3) 0.081(4) 0.042(3) 0.011(2) -0.001(2) 0.008(3)
P1 0.0495(10) 0.0689(12) 0.0440(9) 0.0033(10) 0.0013(7) -0.0039(10)
C11 0.047(4) 0.064(5) 0.044(4) 0.007(3) -0.006(3) 0.004(3)
C12 0.070(5) 0.080(6) 0.053(4) -0.015(4) 0.008(4) 0.002(4)
C13 0.062(5) 0.096(6) 0.069(5) -0.010(5) 0.001(4) 0.002(5)
C14 0.072(6) 0.106(7) 0.081(6) -0.004(5) 0.024(5) 0.021(5)
C15 0.064(5) 0.102(7) 0.065(5) -0.024(5) 0.004(4) 0.005(5)
C16 0.071(5) 0.054(5) 0.060(5) -0.003(4) 0.009(4) -0.005(4)
C17 0.062(6) 0.137(9) 0.079(6) 0.004(6) -0.006(5) -0.036(6)
C18 0.080(7) 0.167(10) 0.103(7) 0.020(7) 0.014(6) -0.020(7)
C19 0.110(8) 0.090(7) 0.078(6) 0.023(5) -0.001(5) 0.011(6)
C110 0.182(12) 0.144(10) 0.074(6) 0.043(7) 0.002(7) 0.010(9)
B 0.045(4) 0.057(5) 0.046(4) -0.002(3) 0.003(3) 0.003(4)
C11B 0.048(4) 0.050(4) 0.048(4) -0.004(3) 0.012(3) 0.005(3)
C12B 0.048(4) 0.072(5) 0.048(4) -0.007(3) -0.007(3) -0.002(3)
C13B 0.049(4) 0.103(6) 0.063(5) -0.011(4) 0.009(4) 0.000(4)
C14B 0.095(7) 0.104(7) 0.077(6) -0.013(5) 0.053(5) 0.000(6)
C15B 0.088(7) 0.139(9) 0.045(4) 0.009(5) 0.006(4) 0.019(6)
C16B 0.048(4) 0.105(6) 0.046(4) 0.008(4) 0.003(3) 0.017(4)
C21B 0.048(4) 0.055(4) 0.046(4) -0.002(3) 0.006(3) -0.001(3)
C22B 0.049(4) 0.053(4) 0.063(4) -0.002(4) -0.003(3) 0.004(4)
C23B 0.075(6) 0.051(5) 0.092(6) 0.003(4) -0.018(5) 0.004(4)
C24B 0.085(7) 0.057(5) 0.087(6) 0.013(4) -0.024(5) -0.015(5)
C25B 0.071(6) 0.086(6) 0.073(5) 0.013(5) 0.004(4) -0.024(5)
C26B 0.064(5) 0.070(5) 0.073(5) 0.006(4) 0.015(4) -0.004(4)
C31B 0.040(4) 0.058(4) 0.046(4) 0.007(3) -0.001(3) -0.008(3)
C32B 0.067(5) 0.067(5) 0.067(5) -0.003(4) 0.000(4) 0.003(4)
C33B 0.057(5) 0.098(6) 0.071(5) 0.005(5) -0.025(4) -0.016(5)
C34B 0.039(4) 0.116(8) 0.092(7) 0.019(6) -0.020(4) 0.000(5)
C35B 0.047(5) 0.106(7) 0.105(7) 0.002(6) -0.007(5) 0.029(5)
C36B 0.058(5) 0.062(5) 0.076(5) -0.007(4) 0.002(4) 0.010(4)
C41B 0.029(3) 0.058(4) 0.045(4) -0.007(3) 0.000(3) 0.005(3)
C42B 0.059(5) 0.064(5) 0.060(5) -0.010(4) 0.000(4) -0.001(4)
C43B 0.056(5) 0.076(6) 0.112(8) -0.032(6) 0.010(5) -0.002(4)
C44B 0.063(6) 0.094(7) 0.103(8) -0.046(6) -0.004(5) 0.008(5)
C45B 0.083(6) 0.117(8) 0.050(4) -0.016(5) 0.005(4) 0.024(6)
C46B 0.058(5) 0.083(6) 0.049(4) -0.007(4) -0.002(3) 0.008(4)

loop_
_atom_type_symbol
_atom_type_description
_atom_type_scat_dispersion_real
_atom_type_scat_dispersion_imag
_atom_type_scat_source
C C 0.0033 0.0016 'International Tables Vol C Tables 4.2.6.8 and 6.1.1.4'
H H 0.0000 0.0000 'International Tables Vol C Tables 4.2.6.8 and 6.1.1.4'
B B 0.0013 0.0007 'International Tables Vol C Tables 4.2.6.8 and 6.1.1.4'
O O 0.0106 0.0060 'International Tables Vol C Tables 4.2.6.8 and 6.1.1.4'
P P 0.1023 0.0942 'International Tables Vol C Tables 4.2.6.8 and 6.1.1.4'
Os Os -1.2165 7.6030 'International Tables Vol C Tables 4.2.6.8 and 6.1.1.4'

loop_
_geom_angle_atom_site_label_1
_geom_angle_atom_site_label_2
_geom_angle_atom_site_label_3
_geom_angle
C0 Os C21 87.4(3)
C0 Os C2 132.2(3)
C21 Os C2 140.3(3)
C0 Os P1 86.4(3)
C21 Os P1 86.3(2)
C2 Os P1 93.14(19)
C0 Os C5 108.8(3)
C21 Os C5 95.1(3)
C2 Os C5 76.1(3)
P1 Os C5 164.79(19)
C0 Os C6 142.8(3)
C21 Os C6 87.3(3)
C2 Os C6 63.0(3)
P1 Os C6 129.87(19)
C5 Os C6 35.4(2)
C0 Os C4 91.4(3)
C21 Os C4 126.1(3)
C2 Os C4 64.8(3)
P1 Os C4 147.4(3)
C5 Os C4 35.5(3)
C6 Os C4 63.0(3)
C0 Os C3 101.9(3)
C21 Os C3 158.7(3)
C2 Os C3 35.9(2)
P1 Os C3 113.1(2)
C5 Os C3 63.9(3)
C6 Os C3 73.7(3)
C4 Os C3 35.8(3)
C0 Os C1 165.9(3)
C21 Os C1 105.1(3)
C2 Os C1 36.1(2)
P1 Os C1 100.70(18)
C5 Os C1 64.3(2)
C6 Os C1 34.7(2)
C4 Os C1 76.0(2)
C3 Os C1 64.2(2)
O1 C0 Os 177.8(8)
C22 C21 Os 115.6(5)
C27 C22 C23 116.3(8)
C27 C22 C21 122.7(7)
C23 C22 C21 121.1(7)
C24 C23 C22 121.4(9)
C25 C24 C23 119.8(10)
C24 C25 C26 120.4(10)
C27 C26 C25 119.4(9)
C26 C27 C22 122.7(9)
C6 C1 C2 115.5(6)
C6 C1 C7 125.6(7)
C2 C1 C7 118.7(6)
C6 C1 Os 70.6(4)
C2 C1 Os 68.9(3)
C7 C1 Os 135.1(5)
C3 C2 C1 121.2(7)
C3 C2 Os 73.8(4)
C1 C2 Os 75.0(4)
C2 C3 C4 120.0(7)
C2 C3 Os 70.4(4)
C4 C3 Os 72.0(4)
C5 C4 C3 118.9(7)
C5 C4 C10 123.1(9)
C3 C4 C10 117.9(9)
C5 C4 Os 71.2(4)
C3 C4 Os 72.2(4)
C10 C4 Os 129.9(5)
C6 C5 C4 119.0(7)
C6 C5 Os 72.8(4)
C4 C5 Os 73.3(5)
C1 C6 C5 125.0(7)
C1 C6 Os 74.7(4)
C5 C6 Os 71.8(4)
C1 C7 C8 109.3(6)
C1 C7 C9 113.4(7)
C8 C7 C9 110.0(7)
C17 O11 P1 125.5(5)
C19 O12 P1 120.6(5)
O12 P1 O11 106.9(3)
O12 P1 C11 105.2(3)
O11 P1 C11 98.5(3)
O12 P1 Os 110.6(2)
O11 P1 Os 115.9(2)
C11 P1 Os 118.3(2)
C12 C11 C16 118.9(7)
C12 C11 P1 119.3(5)
C16 C11 P1 121.7(5)
C11 C12 C13 121.3(7)
C14 C13 C12 117.6(8)
C15 C14 C13 120.6(8)
C14 C15 C16 122.0(8)
C15 C16 C11 119.4(7)
C18 C17 O11 117.8(8)
O12 C19 C110 110.1(8)
C31B B C21B 108.9(6)
C31B B C41B 110.9(5)
C21B B C41B 108.2(5)
C31B B C11B 109.3(5)
C21B B C11B 113.1(5)
C41B B C11B 106.4(5)
C16B C11B C12B 113.9(6)
C16B C11B B 124.0(6)
C12B C11B B 122.1(6)
C13B C12B C11B 123.3(7)
C14B C13B C12B 121.2(8)
C13B C14B C15B 118.5(7)
C16B C15B C14B 118.8(7)
C15B C16B C11B 124.3(7)
C22B C21B C26B 114.5(7)
C22B C21B B 127.0(6)
C26B C21B B 118.4(6)
C21B C22B C23B 122.7(7)
C24B C23B C22B 121.7(8)
C23B C24B C25B 117.0(8)
C24B C25B C26B 121.4(8)
C25B C26B C21B 122.6(8)
C36B C31B C32B 113.4(6)
C36B C31B B 125.2(6)
C32B C31B B 121.4(6)
C33B C32B C31B 124.4(8)
C32B C33B C34B 119.9(8)
C35B C34B C33B 120.9(8)
C34B C35B C36B 120.3(8)
C31B C36B C35B 121.0(7)
C46B C41B C42B 114.5(6)
C46B C41B B 124.7(7)
C42B C41B B 120.7(6)
C43B C42B C41B 124.8(8)
C42B C43B C44B 119.4(9)
C45B C44B C43B 119.0(8)
C44B C45B C46B 119.3(8)
C41B C46B C45B 122.7(8)

loop_
_geom_bond_atom_site_label_1
_geom_bond_atom_site_label_2
_geom_bond_distance
Os C0 1.863(8)
Os C21 2.169(7)
Os C2 2.277(6)
Os P1 2.282(2)
Os C5 2.292(8)
Os C6 2.306(7)
Os C4 2.318(7)
Os C3 2.321(7)
Os C1 2.358(6)
C0 O1 1.135(8)
C21 C22 1.497(10)
C22 C27 1.386(10)
C22 C23 1.400(10)
C23 C24 1.390(12)
C24 C25 1.357(14)
C25 C26 1.381(13)
C26 C27 1.365(11)
C1 C6 1.392(9)
C1 C2 1.439(9)
C1 C7 1.504(9)
C2 C3 1.416(10)
C3 C4 1.428(11)
C4 C5 1.405(11)
C4 C10 1.529(10)
C5 C6 1.397(10)
C7 C8 1.508(10)
C7 C9 1.542(11)
O11 C17 1.425(9)
O11 P1 1.591(5)
O12 C19 1.464(9)
O12 P1 1.590(5)
P1 C11 1.803(7)
C11 C12 1.372(10)
C11 C16 1.386(9)
C12 C13 1.396(10)
C13 C14 1.389(11)
C14 C15 1.336(11)
C15 C16 1.366(10)
C17 C18 1.409(11)
C19 C110 1.487(11)
B C31B 1.613(10)
B C21B 1.643(10)
B C41B 1.649(10)
B C11B 1.657(9)
C11B C16B 1.386(9)
C11B C12B 1.411(9)
C12B C13B 1.372(10)
C13B C14B 1.339(11)
C14B C15B 1.430(11)
C15B C16B 1.367(10)
C21B C22B 1.378(9)
C21B C26B 1.399(9)
C22B C23B 1.391(10)
C23B C24B 1.366(11)
C24B C25B 1.369(11)
C25B C26B 1.387(10)
C31B C36B 1.385(9)
C31B C32B 1.416(9)
C32B C33B 1.345(10)
C33B C34B 1.354(11)
C34B C35B 1.304(11)
C35B C36B 1.450(10)
C41B C46B 1.369(9)
C41B C42B 1.393(9)
C42B C43B 1.358(10)
C43B C44B 1.387(12)
C44B C45B 1.371(12)
C45B C46B 1.426(11)
